data_1554572
loop_
_publ_author_name
'Zhao, Zi-Biao'
'Shi, Lei'
'Meng, Fan-Jie'
'Li, Yaming'
'Zhou, Yong-Gui'

_publ_section_title
;
 Synthesis of chiral seven-membered cyclic sulfonamides through
 palladium-catalyzed arylation of cyclic imines
;
_journal_issue 10
_journal_name_full 'Organic Chemistry Frontiers'
_journal_page_first 1572
_journal_paper_doi 10.1039/C8QO01323C
_journal_volume 6
_journal_year 2019
_chemical_absolute_configuration ad
_chemical_formula_sum 'C19 H15 N O2 S'
_chemical_formula_weight 321.38
_space_group_crystal_system monoclinic
_space_group_IT_number 4
_space_group_name_Hall 'P 2yb'
_space_group_name_H-M_alt 'P 1 21 1'
_atom_sites_solution_hydrogens mixed
_audit_creation_method SHELXL-2013
_audit_update_record
;
2018-11-06 deposited with the CCDC.	2019-03-21 downloaded from the CCDC.
;
_cell_angle_alpha 90
_cell_angle_beta 101.787(7)
_cell_angle_gamma 90
_cell_formula_units_Z 2
_cell_length_a 8.0275(15)
_cell_length_b 8.0254(17)
_cell_length_c 12.699(3)
_cell_measurement_reflns_used 9676
_cell_measurement_temperature 296(2)
_cell_measurement_theta_max 54.894
_cell_measurement_theta_min 5.184
_cell_volume 800.9(3)
_computing_cell_refinement 'Bruker SAINT'
_computing_data_collection 'Bruker APEX2'
_computing_data_reduction 'Bruker SAINT'
_computing_molecular_graphics 'Bruker SHELXTL'
_computing_publication_material 'Bruker SHELXTL'
_computing_structure_refinement 'SHELXL-2013 (Sheldrick, 2013)'
_computing_structure_solution 'SHELXS-97 (Sheldrick 2008)'
_diffrn_ambient_temperature 296(2)
_diffrn_measured_fraction_theta_full 0.987
_diffrn_measured_fraction_theta_max 0.988
_diffrn_measurement_device_type 'Bruker APEX-II CCD'
_diffrn_measurement_method '\f and \w scans'
_diffrn_radiation_type MoK\a
_diffrn_radiation_wavelength 0.71073
_diffrn_reflns_av_R_equivalents 0.0469
_diffrn_reflns_av_unetI/netI 0.0340
_diffrn_reflns_Laue_measured_fraction_full 0.987
_diffrn_reflns_Laue_measured_fraction_max 0.988
_diffrn_reflns_limit_h_max 9
_diffrn_reflns_limit_h_min -9
_diffrn_reflns_limit_k_max 9
_diffrn_reflns_limit_k_min -9
_diffrn_reflns_limit_l_max 15
_diffrn_reflns_limit_l_min -15
_diffrn_reflns_number 13998
_diffrn_reflns_point_group_measured_fraction_full 0.989
_diffrn_reflns_point_group_measured_fraction_max 0.990
_diffrn_reflns_theta_full 25.242
_diffrn_reflns_theta_max 25.999
_diffrn_reflns_theta_min 2.592
_exptl_absorpt_coefficient_mu 0.211
_exptl_absorpt_correction_T_max 0.7456
_exptl_absorpt_correction_T_min 0.6340
_exptl_absorpt_correction_type multi-scan
_exptl_absorpt_process_details sadabs
_exptl_crystal_colour colorless
_exptl_crystal_density_diffrn 1.333
_exptl_crystal_description prismatic
_exptl_crystal_F_000 336
_exptl_crystal_size_max 0.200
_exptl_crystal_size_mid 0.160
_exptl_crystal_size_min 0.120
_refine_diff_density_max 0.171
_refine_diff_density_min -0.186
_refine_diff_density_rms 0.028
_refine_ls_abs_structure_details
; 
 Flack x determined using 1372 quotients [(I+)-(I-)]/[(I+)+(I-)] 
 (Parsons and Flack (2004), Acta Cryst. A60, s61). 
;
_refine_ls_abs_structure_Flack 0.05(3)
_refine_ls_extinction_expression Fc^*^=kFc[1+0.001xFc^2^\l^3^/sin(2\q)]^-1/4^
_refine_ls_extinction_method SHELXL
_refine_ls_goodness_of_fit_ref 1.056
_refine_ls_hydrogen_treatment mixed
_refine_ls_matrix_type full
_refine_ls_number_parameters 213
_refine_ls_number_reflns 3112
_refine_ls_number_restraints 1
_refine_ls_restrained_S_all 1.056
_refine_ls_R_factor_all 0.0292
_refine_ls_R_factor_gt 0.0285
_refine_ls_shift/su_max 0.001
_refine_ls_shift/su_mean 0.000
_refine_ls_structure_factor_coef Fsqd
_refine_ls_weighting_details 'w=1/[\s^2^(Fo^2^)+(0.0469P)^2^+0.0462P] where P=(Fo^2^+2Fc^2^)/3'
_refine_ls_weighting_scheme calc
_refine_ls_wR_factor_gt 0.0777
_refine_ls_wR_factor_ref 0.0784
_reflns_Friedel_coverage 0.863
_reflns_Friedel_fraction_full 0.992
_reflns_Friedel_fraction_max 0.992
_reflns_number_gt 3036
_reflns_number_total 3112
_reflns_threshold_expression 'I > 2\s(I)'
_cod_data_source_file c8qo01323c2.cif
_cod_data_source_block mo_d8v18258_0m
_cod_original_cell_volume 800.8(3)
_cod_original_sg_symbol_H-M 'P 21'
_cod_database_code 1554572
_shelx_space_group_comment
; 
The symmetry employed for this shelxl refinement is uniquely defined 
by the following loop, which should always be used as a source of 
symmetry information in preference to the above space-group names. 
They are only intended as comments. 
;
_shelx_estimated_absorpt_t_min 0.959
_shelx_estimated_absorpt_t_max 0.975
_shelxl_version_number 2013-4

loop_
_space_group_symop_operation_xyz
'x, y, z'
'-x, y+1/2, -z'

loop_
_atom_site_label
_atom_site_type_symbol
_atom_site_fract_x
_atom_site_fract_y
_atom_site_fract_z
_atom_site_U_iso_or_equiv
_atom_site_adp_type
_atom_site_occupancy
_atom_site_site_symmetry_order
_atom_site_calc_flag
_atom_site_refinement_flags_posn
_atom_site_refinement_flags_adp
S1 S 0.11718(6) 0.75892(7) 0.58186(4) 0.03940(19) Uani 1 1 d . .
O1 O -0.0210(2) 0.7890(3) 0.49234(15) 0.0579(5) Uani 1 1 d . .
O2 O 0.1620(2) 0.8864(2) 0.66037(16) 0.0544(5) Uani 1 1 d . .
N1 N 0.0668(2) 0.5926(3) 0.64085(16) 0.0409(4) Uani 1 1 d . .
C1 C 0.2986(3) 0.7045(3) 0.53201(17) 0.0384(5) Uani 1 1 d . .
C2 C 0.2863(3) 0.6994(3) 0.42165(19) 0.0502(6) Uani 1 1 d . .
H2 H 0.1829 0.7197 0.3750 0.060 Uiso 1 1 calc R U
C3 C 0.4307(4) 0.6636(4) 0.3822(2) 0.0602(7) Uani 1 1 d . .
H3 H 0.4247 0.6591 0.3084 0.072 Uiso 1 1 calc R U
C4 C 0.5827(4) 0.6349(4) 0.4518(2) 0.0592(7) Uani 1 1 d . .
H4 H 0.6799 0.6139 0.4247 0.071 Uiso 1 1 calc R U
C5 C 0.5925(3) 0.6368(4) 0.5616(2) 0.0524(6) Uani 1 1 d . .
H5 H 0.6963 0.6150 0.6075 0.063 Uiso 1 1 calc R U
C6 C 0.4506(3) 0.6707(3) 0.60517(18) 0.0390(5) Uani 1 1 d . .
C7 C 0.4649(3) 0.6760(3) 0.72388(18) 0.0412(5) Uani 1 1 d . .
C8 C 0.6029(3) 0.7603(4) 0.7854(2) 0.0567(6) Uani 1 1 d . .
H8 H 0.6822 0.8104 0.7515 0.068 Uiso 1 1 calc R U
C9 C 0.6238(4) 0.7709(5) 0.8959(2) 0.0716(8) Uani 1 1 d . .
H9 H 0.7174 0.8264 0.9359 0.086 Uiso 1 1 calc R U
C10 C 0.5062(4) 0.6994(5) 0.9461(2) 0.0738(9) Uani 1 1 d . .
H10 H 0.5184 0.7082 1.0204 0.089 Uiso 1 1 calc R U
C11 C 0.3692(3) 0.6140(4) 0.88629(19) 0.0547(6) Uani 1 1 d . .
H11 H 0.2907 0.5645 0.9212 0.066 Uiso 1 1 calc R U
C12 C 0.3467(3) 0.6006(3) 0.77567(17) 0.0385(5) Uani 1 1 d . .
C13 C 0.2027(3) 0.4940(3) 0.71188(16) 0.0349(5) Uani 1 1 d . .
H13 H 0.2532 0.4205 0.6653 0.042 Uiso 1 1 calc R U
C14 C 0.1129(3) 0.3842(3) 0.77952(16) 0.0393(5) Uani 1 1 d . .
C15 C 0.1564(4) 0.2193(3) 0.79406(19) 0.0511(6) Uani 1 1 d . .
H15 H 0.2440 0.1766 0.7641 0.061 Uiso 1 1 calc R U
C16 C 0.0718(5) 0.1156(4) 0.8526(2) 0.0744(9) Uani 1 1 d . .
H16 H 0.1021 0.0039 0.8615 0.089 Uiso 1 1 calc R U
C17 C -0.0569(5) 0.1777(5) 0.8977(3) 0.0786(11) Uani 1 1 d . .
H17 H -0.1136 0.1082 0.9373 0.094 Uiso 1 1 calc R U
C18 C -0.1019(5) 0.3424(5) 0.8840(3) 0.0715(10) Uani 1 1 d . .
H18 H -0.1884 0.3846 0.9151 0.086 Uiso 1 1 calc R U
C19 C -0.0194(4) 0.4454(4) 0.8246(2) 0.0544(6) Uani 1 1 d . .
H19 H -0.0521 0.5564 0.8145 0.065 Uiso 1 1 calc R U
H1 H 0.002(4) 0.523(4) 0.591(2) 0.050(7) Uiso 1 1 d . .

loop_
_atom_site_aniso_label
_atom_site_aniso_U_11
_atom_site_aniso_U_22
_atom_site_aniso_U_33
_atom_site_aniso_U_23
_atom_site_aniso_U_13
_atom_site_aniso_U_12
S1 0.0361(3) 0.0381(3) 0.0460(3) 0.0062(2) 0.01321(19) 0.0064(2)
O1 0.0416(8) 0.0693(13) 0.0613(9) 0.0237(10) 0.0072(7) 0.0121(9)
O2 0.0631(11) 0.0393(9) 0.0677(11) -0.0061(8) 0.0297(9) 0.0046(8)
N1 0.0349(9) 0.0425(10) 0.0437(10) 0.0055(9) 0.0044(8) -0.0029(8)
C1 0.0377(10) 0.0358(10) 0.0437(11) 0.0020(8) 0.0130(8) 0.0022(8)
C2 0.0532(13) 0.0553(14) 0.0434(12) 0.0024(10) 0.0129(10) 0.0040(11)
C3 0.0759(18) 0.0634(17) 0.0489(14) -0.0019(12) 0.0306(13) 0.0036(14)
C4 0.0582(15) 0.0590(16) 0.0701(17) 0.0056(13) 0.0362(13) 0.0120(13)
C5 0.0402(11) 0.0550(15) 0.0655(15) 0.0055(12) 0.0190(10) 0.0055(11)
C6 0.0360(10) 0.0346(11) 0.0481(12) 0.0014(9) 0.0122(8) -0.0003(8)
C7 0.0356(10) 0.0404(11) 0.0458(12) -0.0017(9) 0.0045(8) -0.0018(9)
C8 0.0452(12) 0.0578(14) 0.0640(13) -0.0032(16) 0.0036(10) -0.0129(14)
C9 0.0648(16) 0.081(2) 0.0600(14) -0.0120(18) -0.0081(12) -0.0264(18)
C10 0.083(2) 0.091(2) 0.0413(13) -0.0145(14) -0.0015(13) -0.0255(18)
C11 0.0599(15) 0.0635(16) 0.0398(12) -0.0056(12) 0.0079(11) -0.0136(13)
C12 0.0391(10) 0.0379(11) 0.0371(10) -0.0024(9) 0.0043(8) -0.0018(9)
C13 0.0377(11) 0.0351(11) 0.0321(9) -0.0011(8) 0.0074(8) 0.0002(8)
C14 0.0447(12) 0.0418(12) 0.0312(10) -0.0028(9) 0.0071(8) -0.0079(10)
C15 0.0718(16) 0.0407(14) 0.0425(11) 0.0001(10) 0.0155(11) -0.0026(11)
C16 0.124(3) 0.0492(16) 0.0539(16) 0.0067(13) 0.0259(18) -0.0188(18)
C17 0.109(3) 0.079(2) 0.0550(17) 0.0031(16) 0.0339(18) -0.040(2)
C18 0.0716(19) 0.094(3) 0.0577(17) -0.0072(17) 0.0341(15) -0.0224(19)
C19 0.0575(15) 0.0586(16) 0.0523(14) -0.0018(12) 0.0232(12) -0.0046(12)

loop_
_atom_type_symbol
_atom_type_description
_atom_type_scat_dispersion_real
_atom_type_scat_dispersion_imag
_atom_type_scat_source
C C 0.0033 0.0016 'International Tables Vol C Tables 4.2.6.8 and 6.1.1.4'
H H 0.0000 0.0000 'International Tables Vol C Tables 4.2.6.8 and 6.1.1.4'
N N 0.0061 0.0033 'International Tables Vol C Tables 4.2.6.8 and 6.1.1.4'
O O 0.0106 0.0060 'International Tables Vol C Tables 4.2.6.8 and 6.1.1.4'
S S 0.1246 0.1234 'International Tables Vol C Tables 4.2.6.8 and 6.1.1.4'

loop_
_geom_angle_atom_site_label_1
_geom_angle_atom_site_label_2
_geom_angle_atom_site_label_3
_geom_angle
O2 S1 O1 118.51(12)
O2 S1 N1 108.63(11)
O1 S1 N1 106.16(11)
O2 S1 C1 108.76(11)
O1 S1 C1 108.63(11)
N1 S1 C1 105.37(10)
C13 N1 S1 119.64(14)
C13 N1 H1 109.5(18)
S1 N1 H1 109.9(17)
C2 C1 C6 122.6(2)
C2 C1 S1 118.58(17)
C6 C1 S1 118.86(16)
C3 C2 C1 118.7(2)
C3 C2 H2 120.6
C1 C2 H2 120.6
C4 C3 C2 120.2(2)
C4 C3 H3 119.9
C2 C3 H3 119.9
C3 C4 C5 120.5(2)
C3 C4 H4 119.7
C5 C4 H4 119.7
C4 C5 C6 121.4(2)
C4 C5 H5 119.3
C6 C5 H5 119.3
C5 C6 C1 116.6(2)
C5 C6 C7 120.5(2)
C1 C6 C7 122.88(19)
C8 C7 C12 119.0(2)
C8 C7 C6 118.0(2)
C12 C7 C6 123.00(19)
C9 C8 C7 121.2(3)
C9 C8 H8 119.4
C7 C8 H8 119.4
C10 C9 C8 119.7(2)
C10 C9 H9 120.2
C8 C9 H9 120.2
C9 C10 C11 119.9(2)
C9 C10 H10 120.1
C11 C10 H10 120.1
C10 C11 C12 121.4(3)
C10 C11 H11 119.3
C12 C11 H11 119.3
C11 C12 C7 118.9(2)
C11 C12 C13 120.6(2)
C7 C12 C13 120.31(18)
N1 C13 C14 106.09(17)
N1 C13 C12 113.79(18)
C14 C13 C12 114.92(17)
N1 C13 H13 107.2
C14 C13 H13 107.2
C12 C13 H13 107.2
C15 C14 C19 118.6(2)
C15 C14 C13 120.0(2)
C19 C14 C13 121.3(2)
C14 C15 C16 120.9(3)
C14 C15 H15 119.6
C16 C15 H15 119.6
C17 C16 C15 120.0(3)
C17 C16 H16 120.0
C15 C16 H16 120.0
C18 C17 C16 119.9(3)
C18 C17 H17 120.1
C16 C17 H17 120.1
C17 C18 C19 120.3(4)
C17 C18 H18 119.9
C19 C18 H18 119.9
C18 C19 C14 120.4(3)
C18 C19 H19 119.8
C14 C19 H19 119.8

loop_
_geom_bond_atom_site_label_1
_geom_bond_atom_site_label_2
_geom_bond_distance
S1 O2 1.4225(19)
S1 O1 1.4373(18)
S1 N1 1.622(2)
S1 C1 1.758(2)
N1 C13 1.493(3)
N1 H1 0.93(3)
C1 C2 1.385(3)
C1 C6 1.400(3)
C2 C3 1.383(4)
C2 H2 0.9300
C3 C4 1.372(4)
C3 H3 0.9300
C4 C5 1.381(4)
C4 H4 0.9300
C5 C6 1.391(3)
C5 H5 0.9300
C6 C7 1.489(3)
C7 C8 1.394(3)
C7 C12 1.398(3)
C8 C9 1.380(4)
C8 H8 0.9300
C9 C10 1.369(4)
C9 H9 0.9300
C10 C11 1.384(4)
C10 H10 0.9300
C11 C12 1.383(3)
C11 H11 0.9300
C12 C13 1.530(3)
C13 C14 1.513(3)
C13 H13 0.9800
C14 C15 1.372(4)
C14 C19 1.394(3)
C15 C16 1.383(4)
C15 H15 0.9300
C16 C17 1.373(5)
C16 H16 0.9300
C17 C18 1.372(6)
C17 H17 0.9300
C18 C19 1.377(4)
C18 H18 0.9300
C19 H19 0.9300

loop_
_geom_hbond_atom_site_label_D
_geom_hbond_atom_site_label_H
_geom_hbond_atom_site_label_A
_geom_hbond_distance_DH
_geom_hbond_distance_HA
_geom_hbond_distance_DA
_geom_hbond_angle_DHA
_geom_hbond_site_symmetry_A
N1 H1 O1 0.93(3) 2.17(3) 2.946(3) 140(2) 2_546
C13 H13 O1 0.98 2.66 3.165(3) 112.4 2_546

loop_
_geom_torsion_atom_site_label_1
_geom_torsion_atom_site_label_2
_geom_torsion_atom_site_label_3
_geom_torsion_atom_site_label_4
_geom_torsion
O2 S1 N1 C13 -72.38(19)
O1 S1 N1 C13 159.15(17)
C1 S1 N1 C13 44.03(19)
O2 S1 C1 C2 -129.8(2)
O1 S1 C1 C2 0.5(2)
N1 S1 C1 C2 113.9(2)
O2 S1 C1 C6 49.1(2)
O1 S1 C1 C6 179.42(18)
N1 S1 C1 C6 -67.2(2)
C6 C1 C2 C3 -1.6(4)
S1 C1 C2 C3 177.2(2)
C1 C2 C3 C4 -0.4(4)
C2 C3 C4 C5 1.8(5)
C3 C4 C5 C6 -1.2(5)
C4 C5 C6 C1 -0.7(4)
C4 C5 C6 C7 -178.6(3)
C2 C1 C6 C5 2.1(3)
S1 C1 C6 C5 -176.73(19)
C2 C1 C6 C7 180.0(2)
S1 C1 C6 C7 1.1(3)
C5 C6 C7 C8 44.5(3)
C1 C6 C7 C8 -133.2(3)
C5 C6 C7 C12 -135.5(3)
C1 C6 C7 C12 46.7(3)
C12 C7 C8 C9 -0.3(5)
C6 C7 C8 C9 179.7(3)
C7 C8 C9 C10 -0.8(6)
C8 C9 C10 C11 1.4(6)
C9 C10 C11 C12 -0.8(5)
C10 C11 C12 C7 -0.3(4)
C10 C11 C12 C13 175.0(3)
C8 C7 C12 C11 0.8(4)
C6 C7 C12 C11 -179.1(2)
C8 C7 C12 C13 -174.5(2)
C6 C7 C12 C13 5.5(3)
S1 N1 C13 C14 162.77(15)
S1 N1 C13 C12 35.4(2)
C11 C12 C13 N1 112.0(2)
C7 C12 C13 N1 -72.7(3)
C11 C12 C13 C14 -10.6(3)
C7 C12 C13 C14 164.7(2)
N1 C13 C14 C15 135.1(2)
C12 C13 C14 C15 -98.3(3)
N1 C13 C14 C19 -42.4(3)
C12 C13 C14 C19 84.3(3)
C19 C14 C15 C16 -0.3(4)
C13 C14 C15 C16 -177.8(2)
C14 C15 C16 C17 -0.4(5)
C15 C16 C17 C18 0.3(5)
C16 C17 C18 C19 0.6(6)
C17 C18 C19 C14 -1.3(5)
C15 C14 C19 C18 1.2(4)
C13 C14 C19 C18 178.6(2)
